data_4123250
loop_
_publ_author_name
'Komarov, Igor V.'
'Yanik, Stanislav'
'Ishchenko, Aleksandr Yu'
'Davies, John E.'
'Goodman, Jonathan M.'
'Kirby, Anthony J.'

_publ_section_title
;
 The Most Reactive Amide As a Transition-State Mimic For cis-trans
 Interconversion.
;
_journal_issue 2
_journal_name_full 'Journal of the American Chemical Society'
_journal_page_first 926
_journal_page_last 930
_journal_paper_doi 10.1021/ja511460a
_journal_volume 137
_journal_year 2015
_chemical_formula_moiety 'C9 H14 N O 1+, B F4 1-'
_chemical_formula_sum 'C9 H14 B F4 N O'
_chemical_formula_weight 239.02
_chemical_name_systematic
; 
 ? 
;
_space_group_IT_number 14
_symmetry_cell_setting monoclinic
_symmetry_space_group_name_Hall '-P 2ybc'
_symmetry_space_group_name_H-M 'P 1 21/c 1'
_atom_sites_solution_hydrogens geom
_atom_sites_solution_primary direct
_atom_sites_solution_secondary difmap
_audit_creation_method SHELXL-97
_cell_angle_alpha 90.00
_cell_angle_beta 96.578(3)
_cell_angle_gamma 90.00
_cell_formula_units_Z 4
_cell_length_a 7.5632(4)
_cell_length_b 6.7319(3)
_cell_length_c 20.566(2)
_cell_measurement_reflns_used 9847
_cell_measurement_temperature 180(2)
_cell_measurement_theta_max 69.8
_cell_measurement_theta_min 4.33
_cell_volume 1040.22(12)
_computing_cell_refinement 'refinement of XYZ centroids > 20sigma(I)'
_computing_data_collection 'Bruker software package, narrow-frames'
_computing_data_reduction
;
 Bruker SAINT software package, narrow frame algorithm
;
_computing_publication_material 'SHELXL-97 (Sheldrick 1997)'
_computing_structure_refinement 'SHELXL-97 (Sheldrick 1997)'
_computing_structure_solution 'SIR-92 (Altomare et al. 1994)'
_diffrn_ambient_temperature 180(2)
_diffrn_measured_fraction_theta_full 0.950
_diffrn_measured_fraction_theta_max 0.950
_diffrn_measurement_device_type 'Bruker QUEST D8 CCD'
_diffrn_measurement_method 'Thin slice \w and \f scans'
_diffrn_radiation_source '30W microfocus sealed tube, Quazar optics'
_diffrn_radiation_type CuK\a
_diffrn_radiation_wavelength 1.54184
_diffrn_reflns_av_R_equivalents 0.0340
_diffrn_reflns_av_sigmaI/netI 0.0236
_diffrn_reflns_limit_h_max 7
_diffrn_reflns_limit_h_min -7
_diffrn_reflns_limit_k_max 6
_diffrn_reflns_limit_k_min -6
_diffrn_reflns_limit_l_max 20
_diffrn_reflns_limit_l_min -20
_diffrn_reflns_number 10001
_diffrn_reflns_theta_full 50.43
_diffrn_reflns_theta_max 50.43
_diffrn_reflns_theta_min 4.33
_exptl_absorpt_coefficient_mu 1.280
_exptl_absorpt_correction_T_max 1.000
_exptl_absorpt_correction_T_min 0.870
_exptl_absorpt_correction_type multi-scan
_exptl_absorpt_process_details
;
multi-scan from symmetry-related measurements (SADABS) 
;
_exptl_crystal_colour colourless
_exptl_crystal_density_diffrn 1.526
_exptl_crystal_density_method 'not measured'
_exptl_crystal_description block
_exptl_crystal_F_000 496
_exptl_crystal_size_max 0.25
_exptl_crystal_size_mid 0.15
_exptl_crystal_size_min 0.10
_refine_diff_density_max 0.266
_refine_diff_density_min -0.273
_refine_diff_density_rms 0.076
_refine_ls_extinction_method none
_refine_ls_goodness_of_fit_ref 1.183
_refine_ls_hydrogen_treatment mixed
_refine_ls_matrix_type full
_refine_ls_number_parameters 148
_refine_ls_number_reflns 1036
_refine_ls_number_restraints 0
_refine_ls_restrained_S_all 1.183
_refine_ls_R_factor_all 0.0465
_refine_ls_R_factor_gt 0.0458
_refine_ls_shift/su_max 0.000
_refine_ls_shift/su_mean 0.000
_refine_ls_structure_factor_coef Fsqd
_refine_ls_weighting_details 'calc w=1/[\s^2^(Fo^2^)+(0.0561P)^2^+1.3388P] where P=(Fo^2^+2Fc^2^)/3'
_refine_ls_weighting_scheme calc
_refine_ls_wR_factor_gt 0.1234
_refine_ls_wR_factor_ref 0.1239
_reflns_number_gt 1009
_reflns_number_total 1036
_reflns_threshold_expression >2sigma(I)
_cod_data_source_file ja511460a_si_002.cif
_cod_data_source_block ak1402
_cod_depositor_comments 'Adding full bibliography for 4123249--4123250.cif.'
_cod_original_sg_symbol_H-M P2(1)/c
_cod_database_code 4123250

loop_
_symmetry_equiv_pos_as_xyz
'x, y, z'
'-x, y+1/2, -z+1/2'
'-x, -y, -z'
'x, -y-1/2, z-1/2'

loop_
_atom_site_label
_atom_site_type_symbol
_atom_site_fract_x
_atom_site_fract_y
_atom_site_fract_z
_atom_site_U_iso_or_equiv
_atom_site_adp_type
_atom_site_occupancy
_atom_site_symmetry_multiplicity
_atom_site_calc_flag
_atom_site_refinement_flags
O1 O 0.8932(3) 0.3512(3) 0.44004(11) 0.0356(7) Uani 1 1 d .
N1 N 0.8018(3) 0.6800(4) 0.43597(13) 0.0280(7) Uani 1 1 d .
H1 H 0.807(4) 0.655(5) 0.4788(18) 0.034 Uiso 1 1 d .
C1 C 0.8507(4) 0.4874(5) 0.40517(15) 0.0266(8) Uani 1 1 d .
C2 C 0.6149(4) 0.7411(5) 0.41045(17) 0.0344(9) Uani 1 1 d .
H2A H 0.5847 0.8684 0.4306 0.041 Uiso 1 1 calc R
H2B H 0.5291 0.6390 0.4216 0.041 Uiso 1 1 calc R
C3 C 0.9341(5) 0.8382(5) 0.42155(15) 0.0347(9) Uani 1 1 d .
H3A H 1.0560 0.7977 0.4392 0.042 Uiso 1 1 calc R
H3B H 0.9060 0.9652 0.4424 0.042 Uiso 1 1 calc R
C4 C 0.8401(5) 0.5071(5) 0.33276(15) 0.0359(9) Uani 1 1 d .
H4 H 0.8707 0.3777 0.3130 0.043 Uiso 1 1 calc R
C5 C 0.6500(5) 0.5694(5) 0.30579(16) 0.0390(10) Uani 1 1 d .
H5A H 0.6416 0.5848 0.2577 0.047 Uiso 1 1 calc R
H5B H 0.5644 0.4655 0.3158 0.047 Uiso 1 1 calc R
C6 C 0.6049(4) 0.7640(5) 0.33687(16) 0.0352(9) Uani 1 1 d .
H6 H 0.4813 0.8041 0.3193 0.042 Uiso 1 1 calc R
C7 C 0.7356(4) 0.9255(5) 0.32015(15) 0.0346(9) Uani 1 1 d .
H7A H 0.7290 0.9417 0.2721 0.042 Uiso 1 1 calc R
H7B H 0.7046 1.0540 0.3393 0.042 Uiso 1 1 calc R
C8 C 0.9224(4) 0.8642(5) 0.34773(15) 0.0316(9) Uani 1 1 d .
H8 H 1.0081 0.9696 0.3375 0.038 Uiso 1 1 calc R
C9 C 0.9736(5) 0.6679(5) 0.31730(16) 0.0369(9) Uani 1 1 d .
H9A H 1.0955 0.6291 0.3355 0.044 Uiso 1 1 calc R
H9B H 0.9712 0.6832 0.2693 0.044 Uiso 1 1 calc R
F1 F 0.4919(3) 0.7598(3) 0.59152(12) 0.0609(8) Uani 1 1 d .
B1 B 0.6745(5) 0.7542(6) 0.59364(18) 0.0321(10) Uani 1 1 d .
F2 F 0.7550(3) 0.7579(3) 0.65701(10) 0.0626(8) Uani 1 1 d .
F3 F 0.7336(3) 0.9116(3) 0.55824(9) 0.0472(7) Uani 1 1 d .
F4 F 0.7217(2) 0.5779(3) 0.56394(8) 0.0406(6) Uani 1 1 d .

loop_
_atom_site_aniso_label
_atom_site_aniso_U_11
_atom_site_aniso_U_22
_atom_site_aniso_U_33
_atom_site_aniso_U_23
_atom_site_aniso_U_13
_atom_site_aniso_U_12
O1 0.0372(14) 0.0290(15) 0.0403(14) 0.0071(12) 0.0026(11) 0.0016(11)
N1 0.0364(17) 0.0280(16) 0.0198(15) 0.0016(12) 0.0046(13) -0.0023(13)
C1 0.0231(18) 0.025(2) 0.032(2) 0.0003(17) 0.0053(14) -0.0046(16)
C2 0.031(2) 0.033(2) 0.041(2) 0.0070(16) 0.0101(16) 0.0026(16)
C3 0.043(2) 0.031(2) 0.0294(19) 0.0014(16) 0.0024(16) -0.0107(17)
C4 0.057(2) 0.026(2) 0.0258(19) -0.0056(15) 0.0128(17) -0.0007(18)
C5 0.048(2) 0.041(2) 0.0254(19) 0.0046(17) -0.0047(16) -0.0180(18)
C6 0.0289(19) 0.043(2) 0.031(2) 0.0124(16) -0.0056(15) 0.0016(17)
C7 0.046(2) 0.031(2) 0.0264(18) 0.0060(15) 0.0048(16) 0.0013(17)
C8 0.036(2) 0.0283(19) 0.0298(19) 0.0048(15) 0.0023(16) -0.0104(16)
C9 0.039(2) 0.045(2) 0.0278(19) 0.0077(17) 0.0060(16) 0.0024(18)
F1 0.0393(14) 0.0502(15) 0.0973(19) 0.0114(12) 0.0255(12) 0.0032(10)
B1 0.036(2) 0.033(3) 0.028(2) -0.0002(19) 0.0080(19) -0.0034(19)
F2 0.0938(18) 0.0667(16) 0.0263(12) -0.0047(10) 0.0025(11) -0.0133(13)
F3 0.0542(14) 0.0432(13) 0.0446(12) 0.0071(10) 0.0076(10) -0.0167(10)
F4 0.0464(13) 0.0390(13) 0.0377(11) -0.0030(9) 0.0106(9) -0.0020(9)

loop_
_atom_type_symbol
_atom_type_description
_atom_type_scat_dispersion_real
_atom_type_scat_dispersion_imag
_atom_type_scat_source
C C 0.0181 0.0091 'International Tables Vol C Tables 4.2.6.8 and 6.1.1.4'
H H 0.0000 0.0000 'International Tables Vol C Tables 4.2.6.8 and 6.1.1.4'
B B 0.0090 0.0039 'International Tables Vol C Tables 4.2.6.8 and 6.1.1.4'
N N 0.0311 0.0180 'International Tables Vol C Tables 4.2.6.8 and 6.1.1.4'
O O 0.0492 0.0322 'International Tables Vol C Tables 4.2.6.8 and 6.1.1.4'
F F 0.0727 0.0534 'International Tables Vol C Tables 4.2.6.8 and 6.1.1.4'

loop_
_geom_angle_atom_site_label_1
_geom_angle_atom_site_label_2
_geom_angle_atom_site_label_3
_geom_angle
C2 N1 C1 110.7(2)
C2 N1 C3 110.7(3)
C1 N1 C3 108.9(2)
C2 N1 H1 109(2)
C1 N1 H1 105(2)
C3 N1 H1 112(2)
O1 C1 C4 130.9(3)
O1 C1 N1 118.3(3)
C4 C1 N1 110.9(3)
N1 C2 C6 108.3(3)
N1 C2 H2A 110.0
C6 C2 H2A 110.0
N1 C2 H2B 110.0
C6 C2 H2B 110.0
H2A C2 H2B 108.4
N1 C3 C8 108.2(2)
N1 C3 H3A 110.1
C8 C3 H3A 110.1
N1 C3 H3B 110.1
C8 C3 H3B 110.1
H3A C3 H3B 108.4
C1 C4 C9 108.0(3)
C1 C4 C5 109.0(3)
C9 C4 C5 110.0(3)
C1 C4 H4 109.9
C9 C4 H4 109.9
C5 C4 H4 109.9
C6 C5 C4 109.3(3)
C6 C5 H5A 109.8
C4 C5 H5A 109.8
C6 C5 H5B 109.8
C4 C5 H5B 109.8
H5A C5 H5B 108.3
C5 C6 C2 110.2(3)
C5 C6 C7 109.7(3)
C2 C6 C7 109.6(3)
C5 C6 H6 109.1
C2 C6 H6 109.1
C7 C6 H6 109.1
C8 C7 C6 108.6(3)
C8 C7 H7A 110.0
C6 C7 H7A 110.0
C8 C7 H7B 110.0
C6 C7 H7B 110.0
H7A C7 H7B 108.4
C7 C8 C3 110.5(3)
C7 C8 C9 110.5(3)
C3 C8 C9 108.7(3)
C7 C8 H8 109.0
C3 C8 H8 109.0
C9 C8 H8 109.0
C8 C9 C4 108.7(3)
C8 C9 H9A 110.0
C4 C9 H9A 110.0
C8 C9 H9B 110.0
C4 C9 H9B 110.0
H9A C9 H9B 108.3
F2 B1 F1 111.3(3)
F2 B1 F3 110.4(3)
F1 B1 F3 110.1(3)
F2 B1 F4 108.8(3)
F1 B1 F4 108.3(3)
F3 B1 F4 107.8(3)

loop_
_geom_bond_atom_site_label_1
_geom_bond_atom_site_label_2
_geom_bond_distance
O1 C1 1.186(4)
N1 C2 1.507(4)
N1 C1 1.508(4)
N1 C3 1.514(4)
N1 H1 0.89(4)
C1 C4 1.488(5)
C2 C6 1.514(5)
C2 H2A 0.9900
C2 H2B 0.9900
C3 C8 1.521(4)
C3 H3A 0.9900
C3 H3B 0.9900
C4 C9 1.538(5)
C4 C5 1.539(5)
C4 H4 1.0000
C5 C6 1.514(5)
C5 H5A 0.9900
C5 H5B 0.9900
C6 C7 1.535(5)
C6 H6 1.0000
C7 C8 1.518(5)
C7 H7A 0.9900
C7 H7B 0.9900
C8 C9 1.531(5)
C8 H8 1.0000
C9 H9A 0.9900
C9 H9B 0.9900
F1 B1 1.377(5)
B1 F2 1.374(4)
B1 F3 1.388(4)
B1 F4 1.399(4)
